data_7022111
loop_
_publ_author_name
'Cook, Laurence J Kershaw'
'Tuna, Floriana'
'Halcrow, Malcolm A.'

_publ_section_title
;
 Iron(II) and cobalt(II) complexes of tris-azinyl analogues of
 2,2':6',2''-terpyridine.
;
_journal_issue 6
_journal_name_full 'Dalton transactions (Cambridge, England : 2003)'
_journal_page_first 2254
_journal_page_last 2265
_journal_paper_doi 10.1039/c2dt31736b
_journal_volume 42
_journal_year 2013
_chemical_formula_moiety 'C26 H18 Co N10, 2[B F4]'
_chemical_formula_sum 'C26 H18 B2 Co F8 N10'
_chemical_formula_weight 703.05
_chemical_name_common
;Bis(2,6-bis(pyrimidin-4-yl)pyridine)cobalt(ii)
ditetrafluoroborate
;
_chemical_name_systematic
;
Bis(2,6-bis(pyrimidin-4-yl)pyridine]cobalt(II) ditetrafluoroborate
;
_space_group_IT_number 14
_symmetry_cell_setting monoclinic
_symmetry_space_group_name_Hall '-P 2ybc'
_symmetry_space_group_name_H-M 'P 1 21/c 1'
_atom_sites_solution_hydrogens geom
_atom_sites_solution_primary direct
_atom_sites_solution_secondary difmap
_audit_creation_method SHELXL-97
_cell_angle_alpha 90.00
_cell_angle_beta 98.816(9)
_cell_angle_gamma 90.00
_cell_formula_units_Z 4
_cell_length_a 18.672(4)
_cell_length_b 10.146(2)
_cell_length_c 15.074(3)
_cell_measurement_reflns_used 54457
_cell_measurement_temperature 150(2)
_cell_measurement_theta_max 31.05
_cell_measurement_theta_min 2.43
_cell_volume 2822.0(10)
_computing_cell_refinement 'APEX 2 software, Bruker Nonius 2004'
_computing_data_collection 'APEX 2 software, Bruker Nonius 2004'
_computing_data_reduction 'SAINT, Bruker Nonius 2004'
_computing_molecular_graphics 'X-SEED (Barbour, 2001)'
_computing_publication_material 'local program'
_computing_structure_refinement 'SHELXL-97 (Sheldrick, 1997)'
_computing_structure_solution 'SHELXS-97 (Sheldrick, 1990)'
_diffrn_ambient_temperature 150(2)
_diffrn_detector_area_resol_mean '120 microns'
_diffrn_measured_fraction_theta_full 0.986
_diffrn_measured_fraction_theta_max 0.986
_diffrn_measurement_device_type 'Bruker X8 Apex diffractometer'
_diffrn_measurement_method 'Rotation images'
_diffrn_radiation_monochromator graphite
_diffrn_radiation_source 'rotating anode'
_diffrn_radiation_type MoK\a
_diffrn_radiation_wavelength 0.71073
_diffrn_reflns_av_R_equivalents 0.0815
_diffrn_reflns_av_sigmaI/netI 0.0522
_diffrn_reflns_limit_h_max 27
_diffrn_reflns_limit_h_min -26
_diffrn_reflns_limit_k_max 14
_diffrn_reflns_limit_k_min -14
_diffrn_reflns_limit_l_max 21
_diffrn_reflns_limit_l_min -21
_diffrn_reflns_number 54457
_diffrn_reflns_theta_full 31.05
_diffrn_reflns_theta_max 31.05
_diffrn_reflns_theta_min 2.43
_diffrn_standards_decay_% 0
_diffrn_standards_interval_count 0
_diffrn_standards_interval_time 0
_diffrn_standards_number 0
_exptl_absorpt_coefficient_mu 0.700
_exptl_absorpt_correction_T_max 0.84
_exptl_absorpt_correction_T_min 0.70
_exptl_absorpt_correction_type multi-scan
_exptl_absorpt_process_details
;
Sheldrick, G. M. (2002). SADABS v. 2.03. University of
G/ottingen, Germany.
;
_exptl_crystal_colour 'dark red'
_exptl_crystal_density_diffrn 1.655
_exptl_crystal_density_method 'not measured'
_exptl_crystal_description 'rectangular prism'
_exptl_crystal_F_000 1412
_exptl_crystal_size_max 0.32
_exptl_crystal_size_mid 0.30
_exptl_crystal_size_min 0.13
_refine_diff_density_max 0.703
_refine_diff_density_min -0.927
_refine_diff_density_rms 0.135
_refine_ls_extinction_method none
_refine_ls_goodness_of_fit_ref 1.000
_refine_ls_hydrogen_treatment constr
_refine_ls_matrix_type full
_refine_ls_number_parameters 470
_refine_ls_number_reflns 8904
_refine_ls_number_restraints 20
_refine_ls_restrained_S_all 1.000
_refine_ls_R_factor_all 0.0630
_refine_ls_R_factor_gt 0.0476
_refine_ls_shift/su_max 0.002
_refine_ls_shift/su_mean 0.000
_refine_ls_structure_factor_coef Fsqd
_refine_ls_weighting_details 'calc w=1/[\s^2^(Fo^2^)+(0.1084P)^2^+0.0000P] where P=(Fo^2^+2Fc^2^)/3'
_refine_ls_weighting_scheme calc
_refine_ls_wR_factor_gt 0.1364
_refine_ls_wR_factor_ref 0.1529
_reflns_number_gt 6803
_reflns_number_total 8904
_reflns_threshold_expression >2sigma(I)
_cod_data_source_file c2dt31736b.txt
_cod_data_source_block lkc046
_cod_original_cell_volume 2821.9(9)
_cod_original_sg_symbol_H-M 'P 21/c'
_cod_database_code 7022111

loop_
_symmetry_equiv_pos_as_xyz
'x, y, z'
'-x, y+1/2, -z+1/2'
'-x, -y, -z'
'x, -y-1/2, z-1/2'

loop_
_atom_site_label
_atom_site_type_symbol
_atom_site_fract_x
_atom_site_fract_y
_atom_site_fract_z
_atom_site_U_iso_or_equiv
_atom_site_adp_type
_atom_site_occupancy
_atom_site_symmetry_multiplicity
_atom_site_calc_flag
_atom_site_refinement_flags
_atom_site_disorder_assembly
_atom_site_disorder_group
Co1 Co 0.755278(12) 0.66105(2) 0.690089(14) 0.01888(9) Uani 1 1 d . . .
N2 N 0.66729(8) 0.78138(15) 0.64841(9) 0.0209(3) Uani 1 1 d . . .
C3 C 0.66317(9) 0.90001(18) 0.68828(11) 0.0225(3) Uani 1 1 d . . .
C4 C 0.59938(11) 0.9752(2) 0.67268(13) 0.0300(4) Uani 1 1 d . . .
H4 H 0.5960 1.0570 0.7025 0.036 Uiso 1 1 calc R . .
C5 C 0.54064(11) 0.9266(2) 0.61193(14) 0.0328(4) Uani 1 1 d . . .
H5 H 0.4967 0.9753 0.6009 0.039 Uiso 1 1 calc R . .
C6 C 0.54658(10) 0.8071(2) 0.56775(13) 0.0298(4) Uani 1 1 d . . .
H6 H 0.5079 0.7749 0.5250 0.036 Uiso 1 1 calc R . .
C7 C 0.61136(9) 0.73609(18) 0.58838(11) 0.0226(3) Uani 1 1 d . . .
C8 C 0.73237(10) 0.94137(18) 0.74485(11) 0.0231(3) Uani 1 1 d . . .
N9 N 0.78705(8) 0.85099(15) 0.74907(10) 0.0220(3) Uani 1 1 d . . .
C10 C 0.85230(10) 0.88677(19) 0.79317(11) 0.0250(3) Uani 1 1 d . . .
H10 H 0.8905 0.8247 0.7939 0.030 Uiso 1 1 calc R . .
N11 N 0.86895(9) 1.00073(17) 0.83611(11) 0.0296(3) Uani 1 1 d . . .
C12 C 0.81388(12) 1.0872(2) 0.83404(13) 0.0319(4) Uani 1 1 d . . .
H12 H 0.8228 1.1685 0.8651 0.038 Uiso 1 1 calc R . .
C13 C 0.74398(11) 1.0626(2) 0.78802(13) 0.0287(4) Uani 1 1 d . . .
H13 H 0.7063 1.1258 0.7864 0.034 Uiso 1 1 calc R . .
C14 C 0.62811(9) 0.60758(18) 0.54756(11) 0.0234(3) Uani 1 1 d . . .
N15 N 0.69115(8) 0.54971(16) 0.58555(10) 0.0253(3) Uani 1 1 d . . .
C16 C 0.70963(11) 0.4358(2) 0.54888(13) 0.0319(4) Uani 1 1 d . . .
H16 H 0.7530 0.3944 0.5764 0.038 Uiso 1 1 calc R . .
N17 N 0.67226(11) 0.3754(2) 0.47691(12) 0.0365(4) Uani 1 1 d . . .
C18 C 0.61038(12) 0.4336(2) 0.43984(13) 0.0354(4) Uani 1 1 d . . .
H18 H 0.5825 0.3936 0.3889 0.042 Uiso 1 1 calc R . .
C19 C 0.58521(11) 0.5507(2) 0.47296(12) 0.0308(4) Uani 1 1 d . . .
H19 H 0.5410 0.5899 0.4461 0.037 Uiso 1 1 calc R . .
N20 N 0.84133(8) 0.55060(14) 0.75100(9) 0.0199(3) Uani 1 1 d . . .
C21 C 0.90526(9) 0.55326(17) 0.71819(11) 0.0207(3) Uani 1 1 d . . .
C22 C 0.96852(10) 0.50027(19) 0.76599(12) 0.0256(3) Uani 1 1 d . . .
H22 H 1.0129 0.5034 0.7425 0.031 Uiso 1 1 calc R . .
C23 C 0.96507(10) 0.44234(19) 0.84940(13) 0.0278(4) Uani 1 1 d . . .
H23 H 1.0077 0.4072 0.8839 0.033 Uiso 1 1 calc R . .
C24 C 0.89912(10) 0.43610(19) 0.88213(11) 0.0251(3) Uani 1 1 d . . .
H24 H 0.8959 0.3948 0.9379 0.030 Uiso 1 1 calc R . .
C25 C 0.83742(9) 0.49249(17) 0.83053(11) 0.0203(3) Uani 1 1 d . . .
C26 C 0.90060(9) 0.62190(17) 0.63031(11) 0.0210(3) Uani 1 1 d . . .
N27 N 0.83658(9) 0.68434(16) 0.60224(10) 0.0245(3) Uani 1 1 d . . .
C28 C 0.83008(12) 0.7501(2) 0.52402(13) 0.0318(4) Uani 1 1 d . . .
H28 H 0.7853 0.7938 0.5052 0.038 Uiso 1 1 calc R . .
N29 N 0.88043(11) 0.76007(19) 0.47010(11) 0.0346(4) Uani 1 1 d . . .
C30 C 0.94345(12) 0.6964(2) 0.49789(13) 0.0318(4) Uani 1 1 d . . .
H30 H 0.9804 0.6996 0.4610 0.038 Uiso 1 1 calc R . .
C31 C 0.95674(11) 0.6260(2) 0.57846(12) 0.0276(4) Uani 1 1 d . . .
H31 H 1.0017 0.5830 0.5972 0.033 Uiso 1 1 calc R . .
C32 C 0.76455(9) 0.50157(17) 0.85973(10) 0.0207(3) Uani 1 1 d . . .
N33 N 0.71622(8) 0.58391(15) 0.80987(9) 0.0214(3) Uani 1 1 d . . .
C34 C 0.65098(10) 0.6000(2) 0.83704(12) 0.0262(3) Uani 1 1 d . . .
H34 H 0.6173 0.6568 0.8022 0.031 Uiso 1 1 calc R . .
N35 N 0.62957(9) 0.54256(18) 0.90908(11) 0.0297(3) Uani 1 1 d . . .
C36 C 0.67699(11) 0.4575(2) 0.95494(12) 0.0304(4) Uani 1 1 d . . .
H36 H 0.6629 0.4118 1.0045 0.036 Uiso 1 1 calc R . .
C37 C 0.74603(11) 0.4333(2) 0.93307(12) 0.0278(4) Uani 1 1 d . . .
H37 H 0.7786 0.3733 0.9666 0.033 Uiso 1 1 calc R . .
B38 B 0.88880(13) 1.2186(2) 0.62653(13) 0.0299(4) Uani 1 1 d . . .
F39 F 0.96118(7) 1.24530(14) 0.66482(9) 0.0402(3) Uani 1 1 d . . .
F40 F 0.87882(8) 1.08229(14) 0.61303(9) 0.0426(3) Uani 1 1 d . . .
F41 F 0.84144(8) 1.26618(14) 0.68198(9) 0.0404(3) Uani 1 1 d . . .
F42 F 0.87437(9) 1.28327(15) 0.54244(8) 0.0451(3) Uani 1 1 d . . .
B43A B 0.5624(5) 0.3269(9) 0.6981(5) 0.023(3) Uani 0.50 1 d PD B 1
F44A F 0.4971(3) 0.2693(8) 0.7063(5) 0.069(2) Uani 0.50 1 d PD B 1
F45A F 0.5819(6) 0.2816(11) 0.6170(5) 0.063(3) Uani 0.50 1 d PD B 1
F46A F 0.6148(5) 0.2933(12) 0.7680(5) 0.0554(18) Uani 0.50 1 d PD B 1
F47A F 0.5528(11) 0.4631(10) 0.6914(12) 0.043(2) Uani 0.50 1 d PD B 1
B43B B 0.5652(7) 0.3294(12) 0.7005(8) 0.046(5) Uani 0.50 1 d PD A 2
F44B F 0.5152(4) 0.2519(7) 0.7373(5) 0.080(3) Uani 0.50 1 d PD A 2
F45B F 0.5693(5) 0.2813(10) 0.6149(5) 0.0438(18) Uani 0.50 1 d PD A 2
F46B F 0.6318(6) 0.3139(13) 0.7534(6) 0.090(4) Uani 0.50 1 d PD A 2
F47B F 0.5449(10) 0.4611(9) 0.6979(11) 0.042(2) Uani 0.50 1 d PD A 2

loop_
_atom_site_aniso_label
_atom_site_aniso_U_11
_atom_site_aniso_U_22
_atom_site_aniso_U_33
_atom_site_aniso_U_23
_atom_site_aniso_U_13
_atom_site_aniso_U_12
Co1 0.01436(13) 0.02319(14) 0.01878(12) 0.00052(7) 0.00155(8) 0.00271(8)
N2 0.0163(6) 0.0241(7) 0.0225(6) 0.0018(5) 0.0034(5) 0.0030(5)
C3 0.0184(8) 0.0244(8) 0.0256(7) 0.0015(6) 0.0061(6) 0.0032(6)
C4 0.0234(9) 0.0303(9) 0.0372(9) 0.0021(7) 0.0077(7) 0.0103(7)
C5 0.0194(8) 0.0400(11) 0.0392(10) 0.0071(8) 0.0053(7) 0.0114(8)
C6 0.0170(8) 0.0389(10) 0.0326(9) 0.0058(7) 0.0012(6) 0.0043(7)
C7 0.0160(7) 0.0281(8) 0.0233(7) 0.0039(6) 0.0020(5) 0.0024(6)
C8 0.0212(8) 0.0250(8) 0.0241(7) 0.0011(6) 0.0068(6) 0.0015(6)
N9 0.0189(7) 0.0247(7) 0.0226(6) -0.0009(5) 0.0040(5) 0.0009(5)
C10 0.0205(8) 0.0279(9) 0.0267(7) -0.0010(6) 0.0042(6) -0.0002(7)
N11 0.0244(8) 0.0325(8) 0.0317(7) -0.0047(6) 0.0043(6) -0.0050(6)
C12 0.0350(10) 0.0273(9) 0.0340(9) -0.0065(7) 0.0072(8) -0.0028(8)
C13 0.0278(9) 0.0257(9) 0.0337(8) -0.0028(7) 0.0080(7) 0.0019(7)
C14 0.0183(8) 0.0292(9) 0.0225(7) 0.0019(6) 0.0021(6) 0.0000(7)
N15 0.0199(7) 0.0301(8) 0.0255(6) -0.0031(5) 0.0021(5) 0.0040(6)
C16 0.0289(10) 0.0300(9) 0.0363(9) -0.0071(7) 0.0032(7) 0.0051(8)
N17 0.0376(10) 0.0371(9) 0.0354(8) -0.0109(7) 0.0073(7) -0.0014(8)
C18 0.0335(10) 0.0449(12) 0.0276(8) -0.0087(8) 0.0046(7) -0.0093(9)
C19 0.0233(9) 0.0425(11) 0.0253(8) -0.0003(7) -0.0007(6) -0.0034(8)
N20 0.0168(6) 0.0227(7) 0.0202(6) -0.0008(5) 0.0034(5) -0.0004(5)
C21 0.0180(7) 0.0222(8) 0.0225(7) -0.0012(5) 0.0045(5) 0.0001(6)
C22 0.0169(8) 0.0293(9) 0.0308(8) 0.0005(6) 0.0039(6) 0.0026(7)
C23 0.0191(8) 0.0299(9) 0.0327(8) 0.0048(7) -0.0013(6) 0.0033(7)
C24 0.0214(8) 0.0273(9) 0.0256(7) 0.0048(6) 0.0010(6) 0.0015(7)
C25 0.0188(7) 0.0208(7) 0.0211(6) -0.0001(5) 0.0022(5) 0.0004(6)
C26 0.0187(8) 0.0225(7) 0.0222(7) -0.0013(6) 0.0044(5) -0.0001(6)
N27 0.0235(7) 0.0287(7) 0.0219(6) 0.0026(5) 0.0054(5) 0.0039(6)
C28 0.0336(10) 0.0363(10) 0.0263(8) 0.0072(7) 0.0068(7) 0.0070(8)
N29 0.0399(10) 0.0399(10) 0.0262(7) 0.0045(6) 0.0118(7) 0.0012(8)
C30 0.0315(10) 0.0400(11) 0.0267(8) -0.0025(7) 0.0128(7) -0.0041(9)
C31 0.0233(9) 0.0335(9) 0.0275(8) -0.0028(7) 0.0082(6) -0.0007(7)
C32 0.0181(7) 0.0224(8) 0.0213(7) -0.0015(5) 0.0027(5) -0.0020(6)
N33 0.0167(7) 0.0241(7) 0.0237(6) -0.0006(5) 0.0038(5) -0.0005(5)
C34 0.0185(8) 0.0324(9) 0.0281(8) -0.0026(6) 0.0052(6) -0.0014(7)
N35 0.0218(7) 0.0372(9) 0.0316(7) -0.0035(6) 0.0094(6) -0.0052(7)
C36 0.0286(9) 0.0378(10) 0.0265(8) 0.0006(7) 0.0098(7) -0.0066(8)
C37 0.0264(9) 0.0324(9) 0.0250(7) 0.0026(7) 0.0051(6) -0.0029(7)
B38 0.0311(11) 0.0350(11) 0.0234(8) -0.0022(7) 0.0038(7) 0.0055(9)
F39 0.0321(7) 0.0442(8) 0.0425(7) -0.0049(5) 0.0007(5) 0.0019(6)
F40 0.0425(8) 0.0368(7) 0.0448(7) -0.0073(5) -0.0048(6) 0.0045(6)
F41 0.0401(7) 0.0449(7) 0.0400(7) -0.0041(5) 0.0184(5) 0.0035(6)
F42 0.0546(9) 0.0525(8) 0.0277(6) 0.0058(5) 0.0045(5) 0.0081(7)
B43A 0.023(5) 0.025(5) 0.020(4) 0.011(3) -0.002(3) 0.003(3)
F44A 0.046(2) 0.058(3) 0.103(5) 0.012(3) 0.016(3) -0.027(2)
F45A 0.095(6) 0.057(4) 0.042(4) 0.004(3) 0.028(4) -0.012(4)
F46A 0.077(4) 0.048(3) 0.0328(16) -0.0020(18) -0.018(2) 0.022(3)
F47A 0.044(4) 0.031(4) 0.050(4) 0.007(3) -0.005(3) 0.001(3)
B43B 0.052(10) 0.042(8) 0.041(7) -0.021(5) 0.000(6) -0.002(6)
F44B 0.122(7) 0.046(3) 0.091(5) -0.001(3) 0.075(5) -0.009(3)
F45B 0.055(3) 0.048(4) 0.025(2) -0.010(2) -0.0067(18) 0.020(2)
F46B 0.087(6) 0.055(5) 0.101(7) -0.031(5) -0.070(5) 0.032(4)
F47B 0.047(5) 0.029(4) 0.044(3) -0.009(3) -0.011(3) 0.010(3)

loop_
_atom_type_symbol
_atom_type_description
_atom_type_scat_dispersion_real
_atom_type_scat_dispersion_imag
_atom_type_scat_source
C C 0.0033 0.0016 'International Tables Vol C Tables 4.2.6.8 and 6.1.1.4'
H H 0.0000 0.0000 'International Tables Vol C Tables 4.2.6.8 and 6.1.1.4'
B B 0.0013 0.0007 'International Tables Vol C Tables 4.2.6.8 and 6.1.1.4'
N N 0.0061 0.0033 'International Tables Vol C Tables 4.2.6.8 and 6.1.1.4'
F F 0.0171 0.0103 'International Tables Vol C Tables 4.2.6.8 and 6.1.1.4'
Co Co 0.3494 0.9721 'International Tables Vol C Tables 4.2.6.8 and 6.1.1.4'

loop_
_geom_angle_atom_site_label_1
_geom_angle_atom_site_label_2
_geom_angle_atom_site_label_3
_geom_angle
N20 Co1 N2 171.27(5)
N20 Co1 N15 110.52(6)
N2 Co1 N15 76.10(6)
N20 Co1 N9 98.94(6)
N2 Co1 N9 75.77(6)
N15 Co1 N9 148.82(6)
N20 Co1 N27 76.15(6)
N2 Co1 N27 110.33(6)
N15 Co1 N27 88.45(6)
N9 Co1 N27 88.88(6)
N20 Co1 N33 76.91(6)
N2 Co1 N33 96.43(6)
N15 Co1 N33 101.42(6)
N9 Co1 N33 94.83(6)
N27 Co1 N33 153.05(6)
C3 N2 C7 120.58(15)
C3 N2 Co1 119.17(11)
C7 N2 Co1 119.93(12)
N2 C3 C4 120.91(17)
N2 C3 C8 113.59(15)
C4 C3 C8 125.45(17)
C3 C4 C5 118.41(19)
C6 C5 C4 120.28(17)
C5 C6 C7 118.03(18)
N2 C7 C6 121.67(18)
N2 C7 C14 112.51(15)
C6 C7 C14 125.81(16)
N9 C8 C13 120.61(17)
N9 C8 C3 114.36(15)
C13 C8 C3 124.98(16)
C10 N9 C8 117.09(15)
C10 N9 Co1 127.81(13)
C8 N9 Co1 114.97(12)
N11 C10 N9 126.72(18)
C10 N11 C12 115.56(17)
N11 C12 C13 122.93(18)
C8 C13 C12 117.02(18)
N15 C14 C19 120.74(17)
N15 C14 C7 115.16(14)
C19 C14 C7 124.03(16)
C16 N15 C14 117.16(16)
C16 N15 Co1 127.05(13)
C14 N15 Co1 115.52(12)
N17 C16 N15 125.98(19)
C18 N17 C16 116.33(19)
N17 C18 C19 122.73(18)
C18 C19 C14 117.05(18)
C25 N20 C21 120.15(14)
C25 N20 Co1 119.36(11)
C21 N20 Co1 119.73(11)
N20 C21 C22 121.71(15)
N20 C21 C26 113.47(15)
C22 C21 C26 124.77(16)
C21 C22 C23 118.34(17)
C24 C23 C22 120.09(16)
C23 C24 C25 118.51(16)
N20 C25 C24 121.16(16)
N20 C25 C32 114.24(14)
C24 C25 C32 124.49(15)
N27 C26 C31 120.60(16)
N27 C26 C21 115.04(15)
C31 C26 C21 124.35(16)
C28 N27 C26 117.42(16)
C28 N27 Co1 127.63(14)
C26 N27 Co1 114.94(11)
N29 C28 N27 126.40(19)
C28 N29 C30 115.79(17)
N29 C30 C31 122.94(18)
C30 C31 C26 116.84(18)
N33 C32 C37 121.13(16)
N33 C32 C25 115.43(14)
C37 C32 C25 123.43(16)
C34 N33 C32 117.14(15)
C34 N33 Co1 129.39(12)
C32 N33 Co1 113.32(11)
N35 C34 N33 125.77(18)
C34 N35 C36 115.96(17)
N35 C36 C37 123.18(17)
C32 C37 C36 116.70(18)
F41 B38 F40 110.21(19)
F41 B38 F39 110.13(16)
F40 B38 F39 110.19(17)
F41 B38 F42 109.00(17)
F40 B38 F42 108.86(16)
F39 B38 F42 108.42(19)
F46A B43A F44A 111.4(7)
F46A B43A F47A 111.8(10)
F44A B43A F47A 108.7(10)
F46A B43A F45A 109.9(8)
F44A B43A F45A 106.9(9)
F47A B43A F45A 108.0(9)
F46B B43B F47B 110.1(11)
F46B B43B F45B 108.8(10)
F47B B43B F45B 111.4(10)
F46B B43B F44B 107.7(10)
F47B B43B F44B 110.9(11)
F45B B43B F44B 107.8(9)

loop_
_geom_bond_atom_site_label_1
_geom_bond_atom_site_label_2
_geom_bond_distance
Co1 N20 2.0563(15)
Co1 N2 2.0659(15)
Co1 N15 2.1482(15)
Co1 N9 2.1666(15)
Co1 N27 2.1749(16)
Co1 N33 2.1928(15)
N2 C3 1.353(2)
N2 C7 1.353(2)
C3 C4 1.403(3)
C3 C8 1.495(2)
C4 C5 1.406(3)
C5 C6 1.396(3)
C6 C7 1.401(2)
C7 C14 1.495(3)
C8 N9 1.366(2)
C8 C13 1.393(3)
N9 C10 1.345(2)
C10 N11 1.338(2)
N11 C12 1.349(3)
C12 C13 1.403(3)
C14 N15 1.361(2)
C14 C19 1.401(2)
N15 C16 1.349(2)
C16 N17 1.344(3)
N17 C18 1.341(3)
C18 C19 1.397(3)
N20 C25 1.348(2)
N20 C21 1.360(2)
C21 C22 1.394(2)
C21 C26 1.487(2)
C22 C23 1.398(3)
C23 C24 1.396(3)
C24 C25 1.409(2)
C25 C32 1.496(2)
C26 N27 1.362(2)
C26 C31 1.401(2)
N27 C28 1.344(2)
C28 N29 1.338(3)
N29 C30 1.351(3)
C30 C31 1.398(3)
C32 N33 1.367(2)
C32 C37 1.392(2)
N33 C34 1.353(2)
C34 N35 1.346(2)
N35 C36 1.348(3)
C36 C37 1.400(3)
B38 F41 1.393(3)
B38 F40 1.406(3)
B38 F39 1.412(3)
B38 F42 1.416(2)
B43A F46A 1.366(9)
B43A F44A 1.375(9)
B43A F47A 1.395(10)
B43A F45A 1.406(10)
B43B F46B 1.380(13)
B43B F47B 1.387(12)
B43B F45B 1.393(11)
B43B F44B 1.399(13)
